data_7243796
loop_
_publ_author_name
'Hussain, Anwar'
'Mariappan, Kadarkaraisamy'
'Cork, Dawson C.'
'Lewandowski, Luke D.'
'Shrestha, Prem K.'
'Giri, Samiksha'
'Wang, Xuejun'
'Sykes, Andrew G.'

_publ_section_title
;
 A highly selective pyridoxal-based chemosensor for the detection of
 Zn(ii) and application in live-cell imaging; X-ray crystallography of
 pyridoxal-TRIS Schiff-base Zn(ii) and Cu(ii) complexes
;
_journal_issue 54
_journal_name_full 'RSC Advances'
_journal_page_first 34181
_journal_page_last 34192
_journal_paper_doi 10.1039/D1RA05763D
_journal_volume 11
_journal_year 2021
_chemical_formula_moiety 'C24 H34 N4 O10 Zn, 5(H2 O)'
_chemical_formula_sum 'C24 H44 N4 O15 Zn'
_chemical_formula_weight 694.00
_space_group_crystal_system orthorhombic
_space_group_IT_number 33
_space_group_name_Hall 'P 2c -2n'
_space_group_name_H-M_alt 'P n a 21'
_atom_sites_solution_hydrogens mixed
_audit_creation_method SHELXL-2018/3
_audit_update_record
;
2021-07-08 deposited with the CCDC.	2021-09-27 downloaded from the CCDC.
;
_cell_angle_alpha 90
_cell_angle_beta 90
_cell_angle_gamma 90
_cell_formula_units_Z 4
_cell_length_a 20.3659(17)
_cell_length_b 8.7855(9)
_cell_length_c 16.9217(19)
_cell_measurement_reflns_used 23510
_cell_measurement_temperature 106(2)
_cell_measurement_theta_max 25.4
_cell_measurement_theta_min 2.0
_cell_volume 3027.7(5)
_computing_cell_refinement 'Bruker SAINT'
_computing_data_collection 'Bruker APEX3'
_computing_data_reduction 'Bruker SAINT'
_computing_structure_refinement 'SHELXL-2018/3 (Sheldrick, 2018)'
_computing_structure_solution 'SHELXT 2018/2 (Sheldrick, 2018)'
_diffrn_ambient_temperature 106(2)
_diffrn_measured_fraction_theta_full 0.999
_diffrn_measured_fraction_theta_max 0.999
_diffrn_measurement_device_type 'Bruker D8 Venture'
_diffrn_measurement_method '\f and \w scans'
_diffrn_radiation_type MoK\a
_diffrn_radiation_wavelength 0.71073
_diffrn_reflns_av_R_equivalents 0.1272
_diffrn_reflns_av_unetI/netI 0.1097
_diffrn_reflns_Laue_measured_fraction_full 0.999
_diffrn_reflns_Laue_measured_fraction_max 0.999
_diffrn_reflns_limit_h_max 24
_diffrn_reflns_limit_h_min -24
_diffrn_reflns_limit_k_max 10
_diffrn_reflns_limit_k_min -10
_diffrn_reflns_limit_l_max 20
_diffrn_reflns_limit_l_min -20
_diffrn_reflns_number 23510
_diffrn_reflns_point_group_measured_fraction_full 0.987
_diffrn_reflns_point_group_measured_fraction_max 0.986
_diffrn_reflns_theta_full 25.242
_diffrn_reflns_theta_max 25.359
_diffrn_reflns_theta_min 2.000
_exptl_absorpt_coefficient_mu 0.889
_exptl_absorpt_correction_T_max 0.7452
_exptl_absorpt_correction_T_min 0.5546
_exptl_absorpt_correction_type multi-scan
_exptl_absorpt_process_details
;
 SADABS 2016/2: Krause, L., Herbst-Irmer, R., Sheldrick G.M. & Stalke D.,
 J. Appl. Cryst. 48 (2015) 3-10
;
_exptl_crystal_colour 'Pale yellow'
_exptl_crystal_density_diffrn 1.522
_exptl_crystal_density_method 'not measured'
_exptl_crystal_description Rectangle
_exptl_crystal_F_000 1464
_exptl_crystal_recrystallization_method 'Re-crystallisation from solvent: Methanol, Diethylether, Water'
_exptl_crystal_size_max 0.070
_exptl_crystal_size_mid 0.060
_exptl_crystal_size_min 0.010
_refine_diff_density_max 0.795
_refine_diff_density_min -0.611
_refine_diff_density_rms 0.105
_refine_ls_abs_structure_details
;
 Flack x determined using 1246 quotients [(I+)-(I-)]/[(I+)+(I-)]
 (Parsons, Flack and Wagner, Acta Cryst. B69 (2013) 249-259).
;
_refine_ls_abs_structure_Flack 0.02(3)
_refine_ls_extinction_method none
_refine_ls_goodness_of_fit_ref 1.045
_refine_ls_hydrogen_treatment mixed
_refine_ls_matrix_type full
_refine_ls_number_parameters 455
_refine_ls_number_reflns 5476
_refine_ls_number_restraints 5
_refine_ls_restrained_S_all 1.044
_refine_ls_R_factor_all 0.1013
_refine_ls_R_factor_gt 0.0581
_refine_ls_shift/su_max 0.091
_refine_ls_shift/su_mean 0.000
_refine_ls_structure_factor_coef Fsqd
_refine_ls_weighting_details 'w=1/[\s^2^(Fo^2^)+(0.0631P)^2^] where P=(Fo^2^+2Fc^2^)/3'
_refine_ls_weighting_scheme calc
_refine_ls_wR_factor_gt 0.1257
_refine_ls_wR_factor_ref 0.1505
_reflns_Friedel_coverage 0.904
_reflns_Friedel_fraction_full 0.973
_reflns_Friedel_fraction_max 0.973
_reflns_number_gt 3725
_reflns_number_total 5476
_reflns_threshold_expression 'I > 2\s(I)'
_cod_data_source_file d1ra05763d2.cif
_cod_data_source_block shelx_CCDC1
_cod_database_code 7243796
_shelx_shelxl_version_number 2018/3
_shelx_space_group_comment
;
The symmetry employed for this shelxl refinement is uniquely defined
by the following loop, which should always be used as a source of
symmetry information in preference to the above space-group names.
They are only intended as comments.
;
_shelx_estimated_absorpt_t_min 0.940
_shelx_estimated_absorpt_t_max 0.991

loop_
_space_group_symop_operation_xyz
'x, y, z'
'-x, -y, z+1/2'
'x+1/2, -y+1/2, z'
'-x+1/2, y+1/2, z+1/2'

loop_
_atom_site_label
_atom_site_type_symbol
_atom_site_fract_x
_atom_site_fract_y
_atom_site_fract_z
_atom_site_U_iso_or_equiv
_atom_site_adp_type
_atom_site_occupancy
_atom_site_site_symmetry_order
_atom_site_calc_flag
_atom_site_refinement_flags_posn
_atom_site_refinement_flags_adp
_atom_site_refinement_flags_occupancy
_atom_site_disorder_assembly
_atom_site_disorder_group
Zn01 Zn 0.24767(5) 0.65303(9) 0.49748(14) 0.0122(2) Uani 1 1 d . . . . .
O6 O 0.2478(3) 0.8142(11) 0.4121(6) 0.015(2) Uani 1 1 d . . . . .
O8 O 0.2103(4) 0.5062(9) 0.5889(6) 0.0196(18) Uani 1 1 d . . . . .
O9 O 0.0561(3) 0.7944(8) 0.5310(6) 0.024(2) Uani 1 1 d . . . . .
H9 H 0.022539 0.762297 0.507492 0.036 Uiso 1 1 calc R U . . .
O10 O 0.0600(3) 0.3333(8) 0.4398(5) 0.0195(18) Uani 1 1 d . . . . .
H10 H 0.084184 0.268833 0.462121 0.029 Uiso 1 1 calc R U . . .
O3 O 0.2763(3) 0.4832(8) 0.4111(5) 0.0198(19) Uani 1 1 d . . . . .
O4 O 0.4418(3) 0.7600(8) 0.4471(5) 0.0216(19) Uani 1 1 d . . . . .
H4 H 0.476236 0.720029 0.464988 0.032 Uiso 1 1 calc R U . . .
O1 O 0.2546(3) 0.8177(11) 0.5829(6) 0.016(2) Uani 1 1 d . . . . .
O2 O 0.4777(3) 0.6090(8) 0.7260(5) 0.0178(18) Uani 1 1 d . . . . .
H2 H 0.488631 0.696640 0.740793 0.027 Uiso 1 1 calc R U . . .
O7 O 0.0275(3) 0.6200(8) 0.2546(6) 0.024(2) Uani 1 1 d . . . . .
H7 H 0.017784 0.706875 0.237372 0.036 Uiso 1 1 calc R U . . .
O104 O 0.5251(4) 0.3530(9) 0.6602(6) 0.024(2) Uani 1 1 d D . . . .
O102 O 0.1040(4) 1.0843(8) 0.5265(5) 0.0256(19) Uani 1 1 d . . . . .
O103 O 0.5243(4) 0.8446(10) 0.8110(6) 0.026(2) Uani 1 1 d D . . . .
O5 O 0.4309(3) 0.3093(8) 0.5451(5) 0.0200(18) Uani 1 1 d . . . . .
H5' H 0.406082 0.246568 0.522475 0.030 Uiso 1 1 calc R U . . .
N4 N 0.1512(4) 0.6076(9) 0.4600(6) 0.012(2) Uani 1 1 d . . . . .
O101 O 0.2370(4) 1.0717(8) 0.5037(8) 0.028(2) Uani 1 1 d D . . . .
N1 N 0.2773(4) 0.8404(10) 0.7923(6) 0.017(2) Uani 1 1 d . . . . .
N2 N 0.3448(4) 0.5941(10) 0.5295(7) 0.016(2) Uani 1 1 d . . . . .
O100 O 0.3826(4) 1.0096(11) 0.5075(7) 0.041(2) Uani 1 1 d . . . . .
N3 N 0.2313(5) 0.8482(10) 0.2030(6) 0.015(2) Uani 1 1 d . . . . .
C1 C 0.2544(4) 0.8616(14) 0.7202(9) 0.014(3) Uani 1 1 d . . . . .
C13 C 0.2225(5) 0.7941(12) 0.3428(7) 0.013(3) Uani 1 1 d . . . . .
C22 C 0.0465(4) 0.4546(10) 0.4930(9) 0.016(2) Uani 1 1 d . . . . .
H22A H 0.023102 0.412969 0.539532 0.020 Uiso 1 1 calc R U . . .
H22B H 0.016739 0.527758 0.466704 0.020 Uiso 1 1 calc R U . . .
C19 C 0.1076(5) 0.5406(11) 0.5219(8) 0.017(3) Uani 1 1 d . . . . .
C14 C 0.1667(5) 0.7003(11) 0.3262(8) 0.014(3) Uani 1 1 d . . . . .
C18 C 0.1302(5) 0.6272(11) 0.3898(8) 0.014(3) Uani 1 1 d . . . . .
C15 C 0.1461(5) 0.6817(12) 0.2476(7) 0.015(3) Uani 1 1 d . . . . .
C9 C 0.3362(5) 0.4074(11) 0.4272(8) 0.016(3) Uani 1 1 d . . . . .
H9A H 0.355814 0.369856 0.377298 0.019 Uiso 1 1 calc R U . . .
H9B H 0.328104 0.318899 0.462042 0.019 Uiso 1 1 calc R U . . .
C3 C 0.3356(5) 0.6926(11) 0.6637(8) 0.014(3) Uani 1 1 d . . . . .
C4 C 0.3599(5) 0.6705(12) 0.7422(7) 0.015(3) Uani 1 1 d . . . . .
C17 C 0.0909(5) 0.5759(13) 0.2246(8) 0.019(3) Uani 1 1 d . . . . .
H17A H 0.088533 0.570906 0.166242 0.023 Uiso 1 1 calc R U . . .
H17B H 0.101198 0.472448 0.244164 0.023 Uiso 1 1 calc R U . . .
C5 C 0.3288(5) 0.7448(12) 0.8025(8) 0.017(3) Uani 1 1 d . . . . .
H5 H 0.344284 0.728505 0.854788 0.020 Uiso 1 1 calc R U . . .
C16 C 0.1810(5) 0.7538(12) 0.1884(9) 0.018(3) Uani 1 1 d . . . . .
H16 H 0.168722 0.735788 0.135086 0.022 Uiso 1 1 calc R U . . .
C10 C 0.4033(5) 0.6477(12) 0.4097(8) 0.018(3) Uani 1 1 d . . . . .
H10A H 0.428512 0.603844 0.365075 0.021 Uiso 1 1 calc R U . . .
H10B H 0.363370 0.695871 0.387694 0.021 Uiso 1 1 calc R U . . .
C2 C 0.2813(6) 0.7892(11) 0.6531(8) 0.017(3) Uani 1 1 d . . . . .
C7 C 0.3697(5) 0.6151(12) 0.5989(7) 0.014(3) Uani 1 1 d . . . . .
C011 C 0.1977(5) 0.9706(13) 0.7097(8) 0.022(3) Uani 1 1 d . . . . .
H01A H 0.160349 0.916449 0.686264 0.033 Uiso 1 1 calc R U . . .
H01B H 0.210975 1.053984 0.674747 0.033 Uiso 1 1 calc R U . . .
H01C H 0.184846 1.011904 0.761222 0.033 Uiso 1 1 calc R U . . .
C8 C 0.3827(4) 0.5171(11) 0.4670(7) 0.013(2) Uani 1 1 d . . . . .
C6 C 0.4167(5) 0.5679(12) 0.7620(8) 0.020(3) Uani 1 1 d . . . . .
H6A H 0.422703 0.567394 0.820065 0.024 Uiso 1 1 calc R U . . .
H6B H 0.405475 0.462835 0.745700 0.024 Uiso 1 1 calc R U . . .
C20 C 0.1504(5) 0.4315(12) 0.5682(8) 0.019(3) Uani 1 1 d . . . . .
H20A H 0.127184 0.398552 0.616730 0.023 Uiso 1 1 calc R U . . .
H20B H 0.159891 0.340152 0.535957 0.023 Uiso 1 1 calc R U . . .
C11 C 0.4445(4) 0.4321(11) 0.4930(9) 0.017(2) Uani 1 1 d . . . . .
H11A H 0.467336 0.392406 0.445630 0.021 Uiso 1 1 calc R U . . .
H11B H 0.474498 0.504483 0.519633 0.021 Uiso 1 1 calc R U . . .
C016 C 0.3087(5) 0.9766(13) 0.2907(8) 0.021(3) Uani 1 1 d . . . . .
H01D H 0.348918 0.917082 0.297774 0.032 Uiso 1 1 calc R U . . .
H01E H 0.300495 1.037661 0.338128 0.032 Uiso 1 1 calc R U . . .
H01F H 0.313649 1.044144 0.244950 0.032 Uiso 1 1 calc R U . . .
C21 C 0.0860(5) 0.6714(12) 0.5742(8) 0.021(3) Uani 1 1 d . . . . .
H21A H 0.054344 0.632816 0.613768 0.025 Uiso 1 1 calc R U . . .
H21B H 0.124705 0.710964 0.603094 0.025 Uiso 1 1 calc R U . . .
C12 C 0.2526(5) 0.8724(17) 0.2772(9) 0.019(4) Uani 1 1 d . . . . .
H18' H 0.085(4) 0.614(10) 0.378(6) 0.00(2) Uiso 1 1 d . . . . .
H7' H 0.412(4) 0.563(9) 0.609(6) 0.00(2) Uiso 1 1 d . . . . .
H3' H 0.253(4) 0.422(12) 0.367(7) 0.02(3) Uiso 1 1 d . . . . .
H8' H 0.235(7) 0.435(18) 0.584(11) 0.06(6) Uiso 1 1 d . . . . .
H101 H 0.241(5) 1.003(12) 0.536(7) 0.01(3) Uiso 1 1 d . . . . .
H104 H 0.510(4) 0.432(11) 0.690(7) 0.01(3) Uiso 1 1 d . . . . .
H102 H 0.152(4) 1.085(9) 0.523(6) 0.01(2) Uiso 1 1 d . . . . .
H201 H 0.230(6) 1.020(13) 0.458(4) 0.03(3) Uiso 1 1 d D . . . .
H202 H 0.080(8) 1.01(2) 0.519(14) 0.10(7) Uiso 1 1 d . . . . .
H204 H 0.564(6) 0.33(3) 0.639(14) 0.19(12) Uiso 1 1 d D . . . .
H200 H 0.345(6) 1.004(13) 0.512(9) 0.04(4) Uiso 1 1 d . . . . .
H100 H 0.406(6) 1.078(14) 0.491(9) 0.04(4) Uiso 1 1 d . . . . .
H103 H 0.529(8) 0.937(9) 0.789(10) 0.09(6) Uiso 1 1 d D . . . .
H203 H 0.502(6) 0.803(15) 0.851(6) 0.07(5) Uiso 1 1 d D . . . .

loop_
_atom_site_aniso_label
_atom_site_aniso_U_11
_atom_site_aniso_U_22
_atom_site_aniso_U_33
_atom_site_aniso_U_23
_atom_site_aniso_U_13
_atom_site_aniso_U_12
Zn01 0.0115(4) 0.0147(4) 0.0105(5) -0.0003(9) -0.0008(4) 0.0009(5)
O6 0.016(5) 0.017(4) 0.012(6) -0.003(5) -0.003(3) 0.001(3)
O8 0.017(4) 0.024(4) 0.017(5) 0.005(4) -0.005(3) -0.004(3)
O9 0.023(4) 0.017(4) 0.031(6) -0.003(3) -0.009(4) 0.003(3)
O10 0.020(3) 0.018(3) 0.020(5) -0.004(4) 0.005(3) -0.001(3)
O3 0.018(4) 0.018(4) 0.024(5) -0.011(4) -0.004(3) 0.003(3)
O4 0.014(3) 0.024(4) 0.027(5) 0.001(4) -0.005(3) -0.005(3)
O1 0.025(5) 0.012(4) 0.011(6) -0.007(4) -0.004(3) 0.005(3)
O2 0.015(3) 0.020(4) 0.018(5) -0.008(3) -0.001(3) -0.005(3)
O7 0.019(4) 0.026(4) 0.026(5) 0.005(4) 0.003(4) 0.002(3)
O104 0.029(4) 0.020(4) 0.023(5) -0.004(4) 0.002(4) 0.005(4)
O102 0.023(4) 0.019(4) 0.035(5) 0.000(4) -0.003(4) -0.003(3)
O103 0.021(4) 0.028(4) 0.028(6) 0.009(4) 0.000(3) -0.003(4)
O5 0.024(4) 0.020(3) 0.016(5) 0.002(3) -0.002(3) -0.005(3)
N4 0.012(4) 0.009(4) 0.016(6) 0.003(4) 0.003(4) -0.001(3)
O101 0.041(5) 0.021(3) 0.023(6) -0.003(5) 0.001(5) -0.007(3)
N1 0.020(5) 0.021(5) 0.011(6) -0.005(5) -0.005(4) -0.003(4)
N2 0.018(4) 0.019(4) 0.012(6) -0.003(4) 0.001(4) -0.003(4)
O100 0.014(4) 0.048(5) 0.061(7) -0.021(5) -0.002(5) -0.003(4)
N3 0.016(4) 0.015(5) 0.015(6) 0.001(4) 0.004(4) 0.002(4)
C1 0.005(6) 0.016(6) 0.021(9) -0.008(6) 0.000(4) -0.001(4)
C13 0.010(5) 0.019(6) 0.009(7) 0.000(5) 0.000(4) -0.002(4)
C22 0.018(4) 0.020(5) 0.011(6) 0.004(6) 0.000(5) -0.002(4)
C19 0.018(5) 0.018(5) 0.017(7) 0.010(5) -0.001(4) 0.006(4)
C14 0.012(5) 0.015(5) 0.013(7) 0.005(5) 0.000(5) 0.004(4)
C18 0.008(5) 0.007(5) 0.026(8) 0.000(5) -0.006(5) 0.003(4)
C15 0.019(5) 0.014(5) 0.012(7) 0.000(5) -0.005(5) 0.006(4)
C9 0.016(5) 0.013(5) 0.018(7) -0.011(5) -0.004(4) 0.007(4)
C3 0.015(5) 0.013(5) 0.014(7) 0.002(5) -0.002(5) -0.003(4)
C4 0.016(5) 0.017(6) 0.012(7) -0.001(5) 0.002(5) -0.007(4)
C17 0.014(5) 0.031(6) 0.013(7) -0.002(6) 0.000(5) 0.001(5)
C5 0.020(5) 0.018(5) 0.012(7) 0.003(5) -0.002(5) -0.003(4)
C16 0.017(5) 0.020(5) 0.016(7) 0.000(6) -0.002(5) 0.005(4)
C10 0.022(5) 0.022(5) 0.009(6) -0.002(5) 0.001(5) 0.005(5)
C2 0.027(6) 0.007(5) 0.017(8) 0.000(5) 0.001(5) -0.002(4)
C7 0.017(5) 0.015(5) 0.008(7) -0.002(5) 0.002(5) 0.006(4)
C011 0.024(5) 0.027(6) 0.015(7) -0.004(5) 0.000(5) -0.001(5)
C8 0.011(4) 0.018(5) 0.008(6) 0.003(4) 0.004(4) 0.005(4)
C6 0.022(6) 0.022(6) 0.016(7) -0.004(5) 0.001(5) -0.001(5)
C20 0.014(5) 0.028(6) 0.015(7) 0.002(5) -0.003(5) -0.006(4)
C11 0.017(4) 0.017(5) 0.017(7) 0.006(6) 0.006(6) 0.002(3)
C016 0.015(5) 0.027(6) 0.021(8) 0.009(6) 0.001(5) -0.009(5)
C21 0.018(5) 0.029(6) 0.015(7) -0.004(5) 0.005(5) 0.000(5)
C12 0.021(7) 0.022(7) 0.013(9) -0.005(6) -0.005(4) -0.001(4)

loop_
_atom_type_symbol
_atom_type_description
_atom_type_scat_dispersion_real
_atom_type_scat_dispersion_imag
_atom_type_scat_source
C C 0.0033 0.0016 'International Tables Vol C Tables 4.2.6.8 and 6.1.1.4'
H H 0.0000 0.0000 'International Tables Vol C Tables 4.2.6.8 and 6.1.1.4'
N N 0.0061 0.0033 'International Tables Vol C Tables 4.2.6.8 and 6.1.1.4'
O O 0.0106 0.0060 'International Tables Vol C Tables 4.2.6.8 and 6.1.1.4'
Zn Zn 0.2839 1.4301 'International Tables Vol C Tables 4.2.6.8 and 6.1.1.4'

loop_
_geom_angle_atom_site_label_1
_geom_angle_atom_site_label_2
_geom_angle_atom_site_label_3
_geom_angle
_geom_angle_site_symmetry_1
_geom_angle_site_symmetry_3
_geom_angle_publ_flag
O6 Zn01 O1 90.5(2) . . ?
O6 Zn01 N4 85.3(3) . . ?
O1 Zn01 N4 114.3(3) . . ?
O6 Zn01 N2 110.7(3) . . ?
O1 Zn01 N2 85.9(3) . . ?
N4 Zn01 N2 154.8(3) . . ?
O6 Zn01 O8 158.9(3) . . ?
O1 Zn01 O8 86.6(4) . . ?
N4 Zn01 O8 76.9(3) . . ?
N2 Zn01 O8 90.0(3) . . ?
O6 Zn01 O3 90.0(4) . . ?
O1 Zn01 O3 160.5(3) . . ?
N4 Zn01 O3 85.2(3) . . ?
N2 Zn01 O3 75.7(3) . . ?
O8 Zn01 O3 99.6(3) . . ?
C13 O6 Zn01 123.5(8) . . ?
C20 O8 Zn01 113.7(7) . . ?
C20 O8 H8' 99(10) . . ?
Zn01 O8 H8' 100(10) . . ?
C21 O9 H9 109.5 . . ?
C22 O10 H10 109.5 . . ?
C9 O3 Zn01 115.2(7) . . ?
C9 O3 H3' 107(5) . . ?
Zn01 O3 H3' 136(5) . . ?
C10 O4 H4 109.5 . . ?
C2 O1 Zn01 121.7(7) . . ?
C6 O2 H2 109.5 . . ?
C17 O7 H7 109.5 . . ?
H104 O104 H204 133(10) . . ?
H102 O102 H202 127(10) . . ?
H103 O103 H203 138(10) . . ?
C11 O5 H5' 109.5 . . ?
C18 N4 C19 120.6(9) . . ?
C18 N4 Zn01 124.7(7) . . ?
C19 N4 Zn01 114.7(7) . . ?
H101 O101 H201 102(9) . . ?
C1 N1 C5 118.7(11) . . ?
C7 N2 C8 120.9(8) . . ?
C7 N2 Zn01 124.3(8) . . ?
C8 N2 Zn01 114.7(7) . . ?
H200 O100 H100 131(10) . . ?
C16 N3 C12 121.0(11) . . ?
N1 C1 C2 122.8(10) . . ?
N1 C1 C011 118.0(12) . . ?
C2 C1 C011 119.2(13) . . ?
O6 C13 C14 125.0(11) . . ?
O6 C13 C12 117.6(10) . . ?
C14 C13 C12 117.5(11) . . ?
O10 C22 C19 114.5(8) . . ?
O10 C22 H22A 108.6 . . ?
C19 C22 H22A 108.6 . . ?
O10 C22 H22B 108.6 . . ?
C19 C22 H22B 108.6 . . ?
H22A C22 H22B 107.6 . . ?
N4 C19 C20 105.7(8) . . ?
N4 C19 C21 106.5(8) . . ?
C20 C19 C21 110.1(10) . . ?
N4 C19 C22 116.9(11) . . ?
C20 C19 C22 108.6(8) . . ?
C21 C19 C22 108.9(8) . . ?
C15 C14 C13 119.4(11) . . ?
C15 C14 C18 119.7(10) . . ?
C13 C14 C18 120.9(11) . . ?
N4 C18 C14 125.3(9) . . ?
N4 C18 H18' 121(6) . . ?
C14 C18 H18' 113(6) . . ?
C16 C15 C14 118.6(10) . . ?
C16 C15 C17 118.6(11) . . ?
C14 C15 C17 122.7(11) . . ?
O3 C9 C8 109.1(8) . . ?
O3 C9 H9A 109.9 . . ?
C8 C9 H9A 109.9 . . ?
O3 C9 H9B 109.9 . . ?
C8 C9 H9B 109.9 . . ?
H9A C9 H9B 108.3 . . ?
C2 C3 C4 118.1(12) . . ?
C2 C3 C7 124.0(12) . . ?
C4 C3 C7 117.9(9) . . ?
C5 C4 C3 117.9(10) . . ?
C5 C4 C6 118.4(11) . . ?
C3 C4 C6 123.6(11) . . ?
O7 C17 C15 114.3(9) . . ?
O7 C17 H17A 108.7 . . ?
C15 C17 H17A 108.7 . . ?
O7 C17 H17B 108.7 . . ?
C15 C17 H17B 108.7 . . ?
H17A C17 H17B 107.6 . . ?
N1 C5 C4 124.0(12) . . ?
N1 C5 H5 118.0 . . ?
C4 C5 H5 118.0 . . ?
N3 C16 C15 122.9(12) . . ?
N3 C16 H16 118.5 . . ?
C15 C16 H16 118.5 . . ?
O4 C10 C8 112.6(10) . . ?
O4 C10 H10A 109.1 . . ?
C8 C10 H10A 109.1 . . ?
O4 C10 H10B 109.1 . . ?
C8 C10 H10B 109.1 . . ?
H10A C10 H10B 107.8 . . ?
O1 C2 C3 123.3(12) . . ?
O1 C2 C1 118.3(10) . . ?
C3 C2 C1 118.4(12) . . ?
N2 C7 C3 124.1(9) . . ?
N2 C7 H7' 116(6) . . ?
C3 C7 H7' 120(6) . . ?
C1 C011 H01A 109.5 . . ?
C1 C011 H01B 109.5 . . ?
H01A C011 H01B 109.5 . . ?
C1 C011 H01C 109.5 . . ?
H01A C011 H01C 109.5 . . ?
H01B C011 H01C 109.5 . . ?
N2 C8 C9 106.5(7) . . ?
N2 C8 C11 116.6(11) . . ?
C9 C8 C11 109.5(8) . . ?
N2 C8 C10 104.5(8) . . ?
C9 C8 C10 111.1(10) . . ?
C11 C8 C10 108.5(8) . . ?
O2 C6 C4 115.0(10) . . ?
O2 C6 H6A 108.5 . . ?
C4 C6 H6A 108.5 . . ?
O2 C6 H6B 108.5 . . ?
C4 C6 H6B 108.5 . . ?
H6A C6 H6B 107.5 . . ?
O8 C20 C19 109.1(9) . . ?
O8 C20 H20A 109.9 . . ?
C19 C20 H20A 109.9 . . ?
O8 C20 H20B 109.9 . . ?
C19 C20 H20B 109.9 . . ?
H20A C20 H20B 108.3 . . ?
O5 C11 C8 112.9(8) . . ?
O5 C11 H11A 109.0 . . ?
C8 C11 H11A 109.0 . . ?
O5 C11 H11B 109.0 . . ?
C8 C11 H11B 109.0 . . ?
H11A C11 H11B 107.8 . . ?
C12 C016 H01D 109.5 . . ?
C12 C016 H01E 109.5 . . ?
H01D C016 H01E 109.5 . . ?
C12 C016 H01F 109.5 . . ?
H01D C016 H01F 109.5 . . ?
H01E C016 H01F 109.5 . . ?
O9 C21 C19 113.3(10) . . ?
O9 C21 H21A 108.9 . . ?
C19 C21 H21A 108.9 . . ?
O9 C21 H21B 108.9 . . ?
C19 C21 H21B 108.9 . . ?
H21A C21 H21B 107.7 . . ?
N3 C12 C13 120.3(11) . . ?
N3 C12 C016 119.3(13) . . ?
C13 C12 C016 120.3(13) . . ?

loop_
_geom_bond_atom_site_label_1
_geom_bond_atom_site_label_2
_geom_bond_distance
_geom_bond_site_symmetry_2
_geom_bond_publ_flag
Zn01 O6 2.023(10) . ?
Zn01 O1 2.050(10) . ?
Zn01 N4 2.103(8) . ?
Zn01 N2 2.116(9) . ?
Zn01 O8 2.153(9) . ?
Zn01 O3 2.169(8) . ?
O6 C13 1.293(15) . ?
O8 C20 1.429(12) . ?
O8 H8' 0.80(15) . ?
O9 C21 1.439(13) . ?
O9 H9 0.8400 . ?
O10 C22 1.422(14) . ?
O10 H10 0.8400 . ?
O3 C9 1.417(11) . ?
O3 H3' 1.03(11) . ?
O4 C10 1.410(13) . ?
O4 H4 0.8400 . ?
O1 C2 1.331(16) . ?
O2 C6 1.430(13) . ?
O2 H2 0.8400 . ?
O7 C17 1.440(13) . ?
O7 H7 0.8400 . ?
O104 H104 0.91(10) . ?
O104 H204 0.90(3) . ?
O102 H102 0.97(9) . ?
O102 H202 0.81(18) . ?
O103 H103 0.90(3) . ?
O103 H203 0.89(3) . ?
O5 C11 1.421(13) . ?
O5 H5' 0.8400 . ?
N4 C18 1.274(16) . ?
N4 C19 1.494(14) . ?
O101 H101 0.82(11) . ?
O101 H201 0.91(3) . ?
N1 C1 1.319(18) . ?
N1 C5 1.354(14) . ?
N2 C7 1.292(16) . ?
N2 C8 1.475(14) . ?
O100 H200 0.76(11) . ?
O100 H100 0.81(13) . ?
N3 C16 1.342(14) . ?
N3 C12 1.346(19) . ?
C1 C2 1.412(18) . ?
C1 C011 1.511(15) . ?
C13 C14 1.431(15) . ?
C13 C12 1.443(19) . ?
C22 C19 1.535(14) . ?
C22 H22A 0.9900 . ?
C22 H22B 0.9900 . ?
C19 C20 1.515(15) . ?
C19 C21 1.516(15) . ?
C14 C15 1.403(17) . ?
C14 C18 1.457(17) . ?
C18 H18' 0.94(9) . ?
C15 C16 1.382(17) . ?
C15 C17 1.510(15) . ?
C9 C8 1.510(14) . ?
C9 H9A 0.9900 . ?
C9 H9B 0.9900 . ?
C3 C2 1.405(15) . ?
C3 C4 1.431(17) . ?
C3 C7 1.464(17) . ?
C4 C5 1.367(16) . ?
C4 C6 1.505(15) . ?
C17 H17A 0.9900 . ?
C17 H17B 0.9900 . ?
C5 H5 0.9500 . ?
C16 H16 0.9500 . ?
C10 C8 1.560(15) . ?
C10 H10A 0.9900 . ?
C10 H10B 0.9900 . ?
C7 H7' 0.99(8) . ?
C011 H01A 0.9800 . ?
C011 H01B 0.9800 . ?
C011 H01C 0.9800 . ?
C8 C11 1.527(13) . ?
C6 H6A 0.9900 . ?
C6 H6B 0.9900 . ?
C20 H20A 0.9900 . ?
C20 H20B 0.9900 . ?
C11 H11A 0.9900 . ?
C11 H11B 0.9900 . ?
C016 C12 1.480(15) . ?
C016 H01D 0.9800 . ?
C016 H01E 0.9800 . ?
C016 H01F 0.9800 . ?
C21 H21A 0.9900 . ?
C21 H21B 0.9900 . ?
